data_7043111
loop_
_publ_author_name
'Whittle, Thomas A.'
'Brant, William R.'
'Hester, James R.'
'Gu, Qinfen'
'Schmid, Siegbert'

_publ_section_title
;
 Tailoring phase transition temperatures in perovskites via A-site vacancy
 generation
;
_journal_name_full 'Dalton Trans.'
_journal_paper_doi 10.1039/C7DT00352H
_journal_year 2017
_chemical_formula_sum 'Nb0.4 O3 Sr0.8 Ti0.24 Zr0.36'
_chemical_formula_weight 199.6
_chemical_name_systematic ' ?'
_space_group_IT_number 140
_symmetry_cell_setting tetragonal
_symmetry_Int_Tables_number 140
_symmetry_space_group_name_Hall '-I 4 2c'
_symmetry_space_group_name_H-M 'I 4/m c m'
_cell_angle_alpha 90
_cell_angle_beta 90
_cell_angle_gamma 90
_cell_formula_units_Z 4
_cell_length_a 5.664962(9)
_cell_length_b 5.664962(9)
_cell_length_c 8.01659(2)
_cell_measurement_temperature 293
_cell_volume 257.2668(9)
_diffrn_ambient_temperature 293
_diffrn_radiation_probe x-ray
_diffrn_radiation_wavelength 0.82647
_exptl_absorpt_coefficient_mu 9.467
_exptl_crystal_density_diffrn 5.1529
_exptl_crystal_F_000 95
_pd_instr_location ' ?'
_pd_meas_2theta_range_max 82.007
_pd_meas_2theta_range_min 2.186
_pd_meas_number_of_points 21239
_pd_proc_2theta_range_max 82.007
_pd_proc_2theta_range_min 4.426
_pd_proc_ls_background_function '20 Legendre polynoms'
_pd_proc_ls_pref_orient_corr none
_pd_proc_ls_profile_function Pseudo-Voigt
_pd_proc_ls_prof_R_factor 0.0312
_pd_proc_ls_prof_wR_expected 0.0089
_pd_proc_ls_prof_wR_factor 0.0418
_refine_ls_goodness_of_fit_all 4.72
_refine_ls_number_constraints 0
_refine_ls_number_parameters 35
_refine_ls_number_restraints 0
_refine_ls_R_factor_all 0.0202
_refine_ls_R_factor_gt 0.0199
_refine_ls_shift/su_max 0.0312
_refine_ls_shift/su_mean 0.0051
_refine_ls_weighting_scheme sigma
_refine_ls_wR_factor_all 0.0417
_refine_ls_wR_factor_gt 0.0417
_cod_data_source_file c7dt00352h9.cif
_cod_data_source_block I
_cod_depositor_comments
;
The following automatic conversions were performed:

'_diffrn_radiation_probe' value 'X-ray' changed to 'x-ray' according
to
/home/data/users/saulius/crontab/automatic-downloads/rss-feeds/RSC/lib/dictionaries/cif_core.dic
dictionary named 'cif_core.dic' version 2.4.2 from 2011-04-26.

Automatic conversion script
Id: cif_fix_values 4973 2017-02-22 13:04:09Z antanas 
;
_cod_original_cell_volume 257.2669(9)
_cod_original_sg_symbol_Hall '-I 4;-2c'
_cod_database_code 7043111

loop_
_space_group_symop_id
_space_group_symop_operation_xyz
1 x,y,z
2 -x,-y,z
3 -y,x,z
4 y,-x,z
5 -x,y,-z+1/2
6 x,-y,-z+1/2
7 y,x,-z+1/2
8 -y,-x,-z+1/2
9 -x,-y,-z
10 x,y,-z
11 y,-x,-z
12 -y,x,-z
13 x,-y,z+1/2
14 -x,y,z+1/2
15 -y,-x,z+1/2
16 y,x,z+1/2
17 x+1/2,y+1/2,z+1/2
18 -x+1/2,-y+1/2,z+1/2
19 -y+1/2,x+1/2,z+1/2
20 y+1/2,-x+1/2,z+1/2
21 -x+1/2,y+1/2,-z
22 x+1/2,-y+1/2,-z
23 y+1/2,x+1/2,-z
24 -y+1/2,-x+1/2,-z
25 -x+1/2,-y+1/2,-z+1/2
26 x+1/2,y+1/2,-z+1/2
27 y+1/2,-x+1/2,-z+1/2
28 -y+1/2,x+1/2,-z+1/2
29 x+1/2,-y+1/2,z
30 -x+1/2,y+1/2,z
31 -y+1/2,-x+1/2,z
32 y+1/2,x+1/2,z

loop_
_atom_site_label
_atom_site_type_symbol
_atom_site_fract_x
_atom_site_fract_y
_atom_site_fract_z
_atom_site_adp_type
_atom_site_U_iso_or_equiv
_atom_site_site_symmetry_multiplicity
_atom_site_occupancy
_atom_site_calc_flag
Sr Sr 0 0.5 0.25 Uiso 0.00997(5) 4 0.8 d
Ti Ti 0 0 0 Uiso 0.00673(4) 4 0.24 d
Zr Zr 0 0 0 Uiso 0.00673(4) 4 0.36 d
Nb Nb 0 0 0 Uiso 0.00673(4) 4 0.4 d
O1 O 0 0 0.25 Uiso 0.0265(18) 4 1 d
O2 O 0.2626(3) 0.7626(3) 0 Uiso 0.0181(8) 8 1 d

loop_
_atom_type_symbol
_atom_type_scat_dispersion_real
_atom_type_scat_dispersion_imag
_atom_type_scat_source
Nb -1.2547 0.8343 'International Tables Vol C tables 4.2.6.8 and 6.1.1.1'
O 0.0160 0.0088 'International Tables Vol C tables 4.2.6.8 and 6.1.1.1'
Sr -2.2366 0.6060 'International Tables Vol C tables 4.2.6.8 and 6.1.1.1'
Ti 0.3254 0.5997 'International Tables Vol C tables 4.2.6.8 and 6.1.1.1'
Zr -1.4554 0.7527 'International Tables Vol C tables 4.2.6.8 and 6.1.1.1'

loop_
_geom_angle_atom_site_label_1
_geom_angle_atom_site_label_2
_geom_angle_atom_site_label_3
_geom_angle_site_symmetry_1
_geom_angle_site_symmetry_3
_geom_angle
Ti O2 Ti 1_565 21_555 174.23(8)

loop_
_geom_bond_atom_site_label_1
_geom_bond_atom_site_label_2
_geom_bond_site_symmetry_2
_geom_bond_distance
O2 Ti 1_565 2.0054(15)
O2 Ti 21_555 2.0054(15)
